data_4340841
loop_
_publ_author_name
'Marion, Ronan'
'Sguerra, Fabien'
'Di Meo, Florent'
'Sauvageot, Elodie'
'Lohier, Jean-Fran\,cois'
'Daniellou, Richard'
'Renaud, Jean-Luc'
'Linares, Mathieu'
'Hamel, Matthieu'
'Gaillard, Sylvain'

_publ_section_title
;
 NHC Copper(I) Complexes Bearing Dipyridylamine Ligands: Synthesis,
 Structural, and Photoluminescent Studies.
;
_journal_issue 17
_journal_name_full 'Inorganic chemistry'
_journal_page_first 9181
_journal_page_last 9191
_journal_paper_doi 10.1021/ic501230m
_journal_volume 53
_journal_year 2014
_chemical_formula_moiety 'C38 H48 Cl3 Cu F6 N5 P'
_chemical_formula_sum 'C38 H48 Cl3 Cu F6 N5 P'
_chemical_formula_weight 889.67
_chemical_name_systematic
;
(1,3-bis(2,6-di-iso-propylphenyl)-4,5-dihydroimidazol-2-ylidene)
( 2,2'-dipyridylamine) copper hexafluorophosphate
;
_space_group_IT_number 2
_symmetry_cell_setting triclinic
_symmetry_space_group_name_Hall '-P 1'
_symmetry_space_group_name_H-M 'P -1'
_atom_sites_solution_hydrogens geom
_atom_sites_solution_primary direct
_atom_sites_solution_secondary difmap
_audit_creation_method SHELXL-97
_cell_angle_alpha 86.7860(10)
_cell_angle_beta 77.6900(10)
_cell_angle_gamma 79.5340(10)
_cell_formula_units_Z 2
_cell_length_a 11.2079(2)
_cell_length_b 11.7079(2)
_cell_length_c 17.1435(4)
_cell_measurement_reflns_used 9848
_cell_measurement_temperature 296(2)
_cell_measurement_theta_max 27.63
_cell_measurement_theta_min 2.35
_cell_volume 2160.95(7)
_computing_cell_refinement 'Bruker SAINT'
_computing_data_collection 'Bruker APEX2'
_computing_data_reduction 'Bruker SAINT'
_computing_molecular_graphics 'Bruker SHELXTL'
_computing_publication_material 'Bruker SHELXTL'
_computing_structure_refinement 'SHELXL-97 (Sheldrick, 2008)'
_computing_structure_solution 'SHELXS-97 (Sheldrick, 2008)'
_diffrn_ambient_temperature 296(2)
_diffrn_measured_fraction_theta_full 0.999
_diffrn_measured_fraction_theta_max 0.999
_diffrn_measurement_device_type 'Bruker APEX-II CCD'
_diffrn_measurement_method '\f and \w scans'
_diffrn_radiation_monochromator graphite
_diffrn_radiation_source 'fine-focus sealed tube'
_diffrn_radiation_type MoK\a
_diffrn_radiation_wavelength 0.71073
_diffrn_reflns_av_R_equivalents 0.0265
_diffrn_reflns_av_sigmaI/netI 0.0237
_diffrn_reflns_limit_h_max 15
_diffrn_reflns_limit_h_min -15
_diffrn_reflns_limit_k_max 16
_diffrn_reflns_limit_k_min -16
_diffrn_reflns_limit_l_max 24
_diffrn_reflns_limit_l_min -24
_diffrn_reflns_number 55902
_diffrn_reflns_theta_full 30.03
_diffrn_reflns_theta_max 30.03
_diffrn_reflns_theta_min 1.89
_exptl_absorpt_coefficient_mu 0.787
_exptl_absorpt_correction_type none
_exptl_crystal_colour colourless
_exptl_crystal_density_diffrn 1.367
_exptl_crystal_density_method 'not measured'
_exptl_crystal_description block
_exptl_crystal_F_000 920
_exptl_crystal_size_max 0.35
_exptl_crystal_size_mid 0.32
_exptl_crystal_size_min 0.27
_refine_diff_density_max 0.429
_refine_diff_density_min -0.308
_refine_diff_density_rms 0.051
_refine_ls_extinction_method none
_refine_ls_goodness_of_fit_ref 1.016
_refine_ls_hydrogen_treatment constr
_refine_ls_matrix_type full
_refine_ls_number_parameters 532
_refine_ls_number_reflns 12647
_refine_ls_number_restraints 0
_refine_ls_restrained_S_all 1.016
_refine_ls_R_factor_all 0.0740
_refine_ls_R_factor_gt 0.0492
_refine_ls_shift/su_max 0.002
_refine_ls_shift/su_mean 0.000
_refine_ls_structure_factor_coef Fsqd
_refine_ls_weighting_details 'calc w=1/[\s^2^(Fo^2^)+(0.0656P)^2^+0.8826P] where P=(Fo^2^+2Fc^2^)/3'
_refine_ls_weighting_scheme calc
_refine_ls_wR_factor_gt 0.1259
_refine_ls_wR_factor_ref 0.1437
_reflns_number_gt 9080
_reflns_number_total 12647
_reflns_threshold_expression >2sigma(I)
_cod_data_source_file ic501230m_si_010.cif
_cod_data_source_block '[Cu(SIPr)(L5)][PF6]'
_cod_depositor_comments
;
The following automatic conversions were performed:

'_symmetry_cell_setting' value 'Triclinic' changed to 'triclinic'
according to
/usr/data/users/saulius/crontab/automatic-downloads/rss-feeds/ACS/lib/dictionaries/cif_core.dic
dictionary named 'cif_core.dic' version 2.4.2 from 2011-04-26.

Automatic conversion script
Id: cif_fix_values 2281 2013-09-26 08:29:07Z andrius 

 Adding full bibliography for 4340834--4340841.cif.
;
_cod_original_sg_symbol_H-M 'P-1   '
_cod_database_code 4340841

loop_
_symmetry_equiv_pos_as_xyz
'x, y, z'
'-x, -y, -z'

loop_
_atom_site_label
_atom_site_type_symbol
_atom_site_fract_x
_atom_site_fract_y
_atom_site_fract_z
_atom_site_U_iso_or_equiv
_atom_site_adp_type
_atom_site_occupancy
_atom_site_symmetry_multiplicity
_atom_site_calc_flag
_atom_site_refinement_flags
_atom_site_disorder_assembly
_atom_site_disorder_group
Cu1 Cu 0.55298(2) 0.82898(2) 0.190313(15) 0.04722(9) Uani 1 1 d . . .
P1 P 0.09039(7) 0.35041(6) 0.21288(5) 0.0746(2) Uani 1 1 d . . .
F1 F 0.19761(19) 0.28102(17) 0.25501(13) 0.1032(6) Uani 1 1 d . . .
F2 F -0.0126(2) 0.4205(2) 0.17118(16) 0.1225(8) Uani 1 1 d . . .
F3 F 0.1916(3) 0.4012(3) 0.1521(2) 0.1685(13) Uani 1 1 d . . .
F5 F -0.0075(3) 0.2929(3) 0.27246(19) 0.1570(11) Uani 1 1 d . . .
F6 F 0.0717(3) 0.4499(2) 0.2721(2) 0.1799(16) Uani 1 1 d . . .
F4 F 0.1122(3) 0.24401(18) 0.15599(15) 0.1285(9) Uani 1 1 d . . .
N2 N 0.36518(17) 0.84662(17) 0.20218(13) 0.0598(5) Uani 1 1 d . . .
N1 N 0.55017(18) 0.97387(16) 0.11732(11) 0.0544(4) Uani 1 1 d . . .
N4 N 0.78188(13) 0.75407(12) 0.24480(8) 0.0363(3) Uani 1 1 d . . .
N5 N 0.64931(13) 0.64428(12) 0.29436(9) 0.0385(3) Uani 1 1 d . . .
C4 C 0.4565(3) 1.1646(2) 0.08265(19) 0.0757(8) Uani 1 1 d . . .
H4 H 0.3884 1.2245 0.0912 0.091 Uiso 1 1 calc R . .
C1 C 0.6516(3) 0.9892(2) 0.06214(16) 0.0669(6) Uani 1 1 d . . .
H1 H 0.7198 0.9294 0.0549 0.080 Uiso 1 1 calc R . .
C3 C 0.5595(3) 1.1773(3) 0.02779(19) 0.0839(9) Uani 1 1 d . . .
H3 H 0.5629 1.2459 -0.0020 0.101 Uiso 1 1 calc R . .
C2 C 0.6595(3) 1.0878(3) 0.01627(17) 0.0776(8) Uani 1 1 d . . .
H2 H 0.7308 1.0943 -0.0218 0.093 Uiso 1 1 calc R . .
C5 C 0.4535(2) 1.06013(18) 0.12655(14) 0.0571(5) Uani 1 1 d . . .
C6 C 0.2948(2) 0.9517(2) 0.20872(15) 0.0608(6) Uani 1 1 d . . .
C10 C 0.3081(2) 0.7547(2) 0.2263(2) 0.0762(8) Uani 1 1 d . . .
H10 H 0.3556 0.6807 0.2196 0.091 Uiso 1 1 calc R . .
C7 C 0.1697(2) 0.9678(3) 0.2436(2) 0.0860(9) Uani 1 1 d . . .
H7 H 0.1230 1.0422 0.2495 0.103 Uiso 1 1 calc R . .
C9 C 0.1855(3) 0.7641(3) 0.2596(2) 0.0985(12) Uani 1 1 d . . .
H9 H 0.1499 0.6984 0.2753 0.118 Uiso 1 1 calc R . .
C8 C 0.1158(3) 0.8733(4) 0.2692(3) 0.1053(12) Uani 1 1 d . . .
H8 H 0.0321 0.8829 0.2931 0.126 Uiso 1 1 calc R . .
N3 N 0.3465(2) 1.04863(18) 0.18071(15) 0.0712(6) Uani 1 1 d . . .
H3A H 0.3043 1.1130 0.2007 0.085 Uiso 1 1 calc R . .
C11 C 0.66805(15) 0.73500(13) 0.24500(10) 0.0344(3) Uani 1 1 d . . .
C12 C 0.84408(17) 0.67966(16) 0.30179(12) 0.0442(4) Uani 1 1 d . . .
H12A H 0.8477 0.7231 0.3475 0.053 Uiso 1 1 calc R . .
H12B H 0.9274 0.6437 0.2766 0.053 Uiso 1 1 calc R . .
C13 C 0.75968(18) 0.59019(17) 0.32537(13) 0.0464(4) Uani 1 1 d . . .
H13A H 0.7970 0.5162 0.3005 0.056 Uiso 1 1 calc R . .
H13B H 0.7396 0.5789 0.3829 0.056 Uiso 1 1 calc R . .
C14 C 0.83466(16) 0.84937(14) 0.20412(10) 0.0367(3) Uani 1 1 d . . .
C15 C 0.79996(18) 0.95933(16) 0.23791(11) 0.0434(4) Uani 1 1 d . . .
C19 C 0.92322(19) 0.82697(17) 0.13338(12) 0.0482(4) Uani 1 1 d . . .
C16 C 0.8551(2) 1.04887(17) 0.19679(14) 0.0557(5) Uani 1 1 d . . .
H16 H 0.8331 1.1234 0.2173 0.067 Uiso 1 1 calc R . .
C17 C 0.9405(2) 1.0294(2) 0.12708(16) 0.0625(6) Uani 1 1 d . . .
H17 H 0.9761 1.0904 0.1007 0.075 Uiso 1 1 calc R . .
C18 C 0.9743(2) 0.9202(2) 0.09569(15) 0.0624(6) Uani 1 1 d . . .
H18 H 1.0327 0.9083 0.0481 0.075 Uiso 1 1 calc R . .
C20 C 0.7107(2) 0.98215(19) 0.31716(13) 0.0599(6) Uani 1 1 d . . .
H20 H 0.6868 0.9080 0.3377 0.072 Uiso 1 1 calc R . .
C21 C 0.5938(3) 1.0655(3) 0.31032(19) 0.0838(8) Uani 1 1 d . . .
H21A H 0.6143 1.1395 0.2909 0.126 Uiso 1 1 calc R . .
H21B H 0.5394 1.0746 0.3619 0.126 Uiso 1 1 calc R . .
H21C H 0.5534 1.0356 0.2739 0.126 Uiso 1 1 calc R . .
C22 C 0.7731(4) 1.0259(4) 0.3775(2) 0.1155(15) Uani 1 1 d . . .
H22A H 0.7991 1.0980 0.3585 0.173 Uiso 1 1 calc R . .
H22B H 0.8440 0.9695 0.3844 0.173 Uiso 1 1 calc R . .
H22C H 0.7155 1.0378 0.4278 0.173 Uiso 1 1 calc R . .
C23 C 0.9600(3) 0.7060(2) 0.09869(15) 0.0691(7) Uani 1 1 d . . .
H23 H 0.9461 0.6502 0.1430 0.083 Uiso 1 1 calc R . .
C25 C 1.0968(4) 0.6784(3) 0.0576(3) 0.1227(16) Uani 1 1 d . . .
H25A H 1.1106 0.7237 0.0091 0.184 Uiso 1 1 calc R . .
H25B H 1.1188 0.5973 0.0454 0.184 Uiso 1 1 calc R . .
H25C H 1.1469 0.6969 0.0925 0.184 Uiso 1 1 calc R . .
C24 C 0.8774(4) 0.6903(3) 0.0422(2) 0.1147(14) Uani 1 1 d . . .
H24A H 0.7920 0.7112 0.0685 0.172 Uiso 1 1 calc R . .
H24B H 0.8935 0.6105 0.0266 0.172 Uiso 1 1 calc R . .
H24C H 0.8943 0.7390 -0.0043 0.172 Uiso 1 1 calc R . .
C26 C 0.54299(17) 0.58905(15) 0.30742(12) 0.0416(4) Uani 1 1 d . . .
C31 C 0.5360(2) 0.50851(17) 0.25202(14) 0.0526(5) Uani 1 1 d . . .
C27 C 0.45211(19) 0.61530(19) 0.37658(14) 0.0534(5) Uani 1 1 d . . .
C30 C 0.4312(3) 0.4550(2) 0.26853(19) 0.0725(7) Uani 1 1 d . . .
H30 H 0.4233 0.4005 0.2334 0.087 Uiso 1 1 calc R . .
C29 C 0.3406(3) 0.4809(3) 0.3350(2) 0.0804(8) Uani 1 1 d . . .
H29 H 0.2714 0.4449 0.3440 0.097 Uiso 1 1 calc R . .
C28 C 0.3501(2) 0.5591(3) 0.38847(18) 0.0734(7) Uani 1 1 d . . .
H28 H 0.2874 0.5751 0.4336 0.088 Uiso 1 1 calc R . .
C32 C 0.4609(2) 0.7041(2) 0.43487(16) 0.0696(7) Uani 1 1 d . . .
H32 H 0.5489 0.7085 0.4287 0.084 Uiso 1 1 calc R . .
C33 C 0.3953(4) 0.8239(3) 0.4151(2) 0.0998(11) Uani 1 1 d . . .
H33A H 0.4297 0.8452 0.3612 0.150 Uiso 1 1 calc R . .
H33B H 0.4063 0.8793 0.4510 0.150 Uiso 1 1 calc R . .
H33C H 0.3085 0.8230 0.4205 0.150 Uiso 1 1 calc R . .
C34 C 0.4129(4) 0.6727(3) 0.5228(2) 0.1073(12) Uani 1 1 d . . .
H34A H 0.3245 0.6777 0.5327 0.161 Uiso 1 1 calc R . .
H34B H 0.4333 0.7258 0.5566 0.161 Uiso 1 1 calc R . .
H34C H 0.4509 0.5950 0.5341 0.161 Uiso 1 1 calc R . .
C35 C 0.6343(3) 0.4806(2) 0.17733(15) 0.0652(6) Uani 1 1 d . . .
H35 H 0.7002 0.5247 0.1787 0.078 Uiso 1 1 calc R . .
C36 C 0.5840(4) 0.5192(4) 0.1021(2) 0.1094(12) Uani 1 1 d . . .
H36A H 0.5202 0.4762 0.0984 0.164 Uiso 1 1 calc R . .
H36B H 0.6500 0.5049 0.0560 0.164 Uiso 1 1 calc R . .
H36C H 0.5502 0.6006 0.1047 0.164 Uiso 1 1 calc R . .
C37 C 0.6923(4) 0.3519(3) 0.1746(2) 0.0989(11) Uani 1 1 d . . .
H37A H 0.7212 0.3296 0.2230 0.148 Uiso 1 1 calc R . .
H37B H 0.7607 0.3388 0.1298 0.148 Uiso 1 1 calc R . .
H37C H 0.6313 0.3065 0.1694 0.148 Uiso 1 1 calc R . .
Cl1A Cl 0.2442(5) 0.2014(7) 0.4504(5) 0.249(4) Uani 0.601(7) 1 d P C 1
Cl2A Cl 0.0010(6) 0.1530(7) 0.4777(4) 0.250(4) Uani 0.601(7) 1 d P C 1
Cl3A Cl 0.0493(6) 0.3730(5) 0.5000(3) 0.230(2) Uani 0.601(7) 1 d P C 1
C38A C 0.100(2) 0.2548(18) 0.4504(11) 0.159(8) Uani 0.601(7) 1 d P C 1
H38A H 0.0969 0.2765 0.3947 0.191 Uiso 0.601(7) 1 calc PR C 1
Cl1B Cl 0.1291(12) 0.0852(4) 0.4267(4) 0.234(5) Uani 0.399(7) 1 d P C 2
Cl2B Cl -0.0118(6) 0.2657(15) 0.5236(4) 0.286(8) Uani 0.399(7) 1 d P C 2
Cl3B Cl 0.2364(7) 0.2490(8) 0.4720(3) 0.182(3) Uani 0.399(7) 1 d P C 2
C38B C 0.0968(17) 0.2242(19) 0.4401(14) 0.092(4) Uani 0.399(7) 1 d P C 2
H38B H 0.0815 0.2692 0.3921 0.110 Uiso 0.399(7) 1 calc PR C 2

loop_
_atom_site_aniso_label
_atom_site_aniso_U_11
_atom_site_aniso_U_22
_atom_site_aniso_U_33
_atom_site_aniso_U_23
_atom_site_aniso_U_13
_atom_site_aniso_U_12
Cu1 0.04731(14) 0.04037(13) 0.05474(15) 0.00485(10) -0.01829(11) -0.00218(10)
P1 0.0760(4) 0.0546(4) 0.0943(5) -0.0059(3) -0.0351(4) 0.0078(3)
F1 0.1019(13) 0.0903(12) 0.1172(15) -0.0128(11) -0.0563(12) 0.0272(10)
F2 0.1132(16) 0.1032(15) 0.159(2) 0.0131(14) -0.0770(15) 0.0125(12)
F3 0.1130(19) 0.154(2) 0.227(3) 0.087(2) -0.027(2) -0.0289(17)
F5 0.1203(19) 0.208(3) 0.145(2) 0.053(2) -0.0286(17) -0.050(2)
F6 0.172(2) 0.125(2) 0.258(4) -0.115(2) -0.129(3) 0.0710(18)
F4 0.190(2) 0.0834(13) 0.1242(18) -0.0211(12) -0.0795(17) 0.0063(14)
N2 0.0484(10) 0.0536(10) 0.0804(13) 0.0136(9) -0.0261(9) -0.0059(8)
N1 0.0607(11) 0.0485(9) 0.0586(10) 0.0112(8) -0.0244(9) -0.0108(8)
N4 0.0361(7) 0.0328(7) 0.0369(7) 0.0039(5) -0.0036(6) -0.0036(6)
N5 0.0367(7) 0.0309(7) 0.0470(8) 0.0043(6) -0.0086(6) -0.0054(6)
C4 0.099(2) 0.0456(12) 0.091(2) 0.0165(12) -0.0427(17) -0.0128(13)
C1 0.0677(15) 0.0700(15) 0.0663(15) 0.0159(12) -0.0202(12) -0.0184(12)
C3 0.119(3) 0.0638(16) 0.0834(19) 0.0310(14) -0.0451(18) -0.0360(17)
C2 0.091(2) 0.0830(19) 0.0680(16) 0.0252(14) -0.0264(14) -0.0367(16)
C5 0.0697(14) 0.0437(10) 0.0648(13) 0.0069(9) -0.0321(11) -0.0087(10)
C6 0.0502(12) 0.0622(13) 0.0728(15) 0.0100(11) -0.0280(11) -0.0024(10)
C10 0.0540(13) 0.0644(15) 0.120(2) 0.0266(15) -0.0421(15) -0.0163(11)
C7 0.0488(13) 0.0824(19) 0.124(3) 0.0122(18) -0.0286(15) 0.0044(13)
C9 0.0506(14) 0.098(2) 0.157(3) 0.045(2) -0.0449(18) -0.0273(15)
C8 0.0405(13) 0.117(3) 0.158(4) 0.027(2) -0.0284(17) -0.0116(16)
N3 0.0668(13) 0.0461(10) 0.0934(16) 0.0059(10) -0.0150(11) 0.0054(9)
C11 0.0366(8) 0.0284(7) 0.0352(8) -0.0030(6) -0.0030(6) -0.0021(6)
C12 0.0388(9) 0.0425(9) 0.0503(10) 0.0082(8) -0.0116(8) -0.0047(7)
C13 0.0426(9) 0.0398(9) 0.0549(11) 0.0119(8) -0.0118(8) -0.0041(8)
C14 0.0361(8) 0.0333(8) 0.0380(8) 0.0021(6) -0.0034(6) -0.0050(6)
C15 0.0476(10) 0.0356(8) 0.0446(10) -0.0021(7) -0.0082(8) -0.0025(7)
C19 0.0516(11) 0.0391(9) 0.0448(10) 0.0023(7) 0.0049(8) -0.0031(8)
C16 0.0687(14) 0.0331(9) 0.0663(13) 0.0022(8) -0.0173(11) -0.0086(9)
C17 0.0670(14) 0.0472(11) 0.0726(15) 0.0177(10) -0.0069(12) -0.0226(10)
C18 0.0596(13) 0.0553(12) 0.0593(13) 0.0126(10) 0.0125(10) -0.0096(10)
C20 0.0763(15) 0.0436(10) 0.0492(12) -0.0111(9) 0.0019(10) 0.0025(10)
C21 0.0629(15) 0.095(2) 0.0812(19) -0.0264(16) -0.0009(13) 0.0084(15)
C22 0.114(3) 0.152(4) 0.070(2) -0.049(2) -0.0284(19) 0.032(3)
C23 0.0901(18) 0.0424(11) 0.0539(13) -0.0041(9) 0.0223(12) -0.0003(11)
C25 0.115(3) 0.079(2) 0.126(3) -0.017(2) 0.055(2) 0.020(2)
C24 0.171(4) 0.077(2) 0.092(2) -0.0389(18) -0.009(3) -0.021(2)
C26 0.0408(9) 0.0332(8) 0.0516(10) 0.0066(7) -0.0108(8) -0.0097(7)
C31 0.0626(12) 0.0347(9) 0.0636(13) 0.0045(8) -0.0181(10) -0.0125(9)
C27 0.0438(10) 0.0548(12) 0.0593(12) 0.0048(9) -0.0058(9) -0.0098(9)
C30 0.0844(18) 0.0547(13) 0.0926(19) 0.0070(12) -0.0335(16) -0.0336(13)
C29 0.0691(16) 0.0783(18) 0.106(2) 0.0219(16) -0.0251(16) -0.0438(14)
C28 0.0499(13) 0.0879(19) 0.0797(17) 0.0134(14) -0.0025(12) -0.0224(13)
C32 0.0574(13) 0.0789(17) 0.0644(15) -0.0180(12) 0.0052(11) -0.0067(12)
C33 0.146(3) 0.0678(18) 0.0728(19) -0.0074(14) 0.005(2) -0.016(2)
C34 0.145(3) 0.094(2) 0.0673(19) -0.0078(17) -0.017(2) 0.015(2)
C35 0.0830(17) 0.0465(11) 0.0654(14) -0.0128(10) -0.0126(12) -0.0090(11)
C36 0.141(3) 0.114(3) 0.069(2) -0.0048(19) -0.029(2) 0.000(2)
C37 0.119(3) 0.0564(16) 0.115(3) -0.0265(16) -0.021(2) 0.0058(17)
Cl1A 0.141(3) 0.303(7) 0.271(6) 0.132(6) -0.042(3) 0.002(4)
Cl2A 0.253(6) 0.343(8) 0.212(5) 0.076(5) -0.067(5) -0.203(6)
Cl3A 0.261(5) 0.279(5) 0.157(3) 0.006(3) -0.048(3) -0.064(4)
C38A 0.261(17) 0.173(16) 0.088(8) 0.043(9) -0.073(9) -0.125(13)
Cl1B 0.448(14) 0.112(3) 0.188(6) 0.012(3) -0.176(8) -0.046(5)
Cl2B 0.121(4) 0.55(2) 0.136(4) 0.015(7) -0.016(3) 0.062(7)
Cl3B 0.210(6) 0.302(8) 0.074(2) 0.021(3) -0.019(2) -0.168(6)
C38B 0.096(8) 0.097(9) 0.086(8) 0.001(6) -0.023(6) -0.022(7)

loop_
_atom_type_symbol
_atom_type_description
_atom_type_scat_dispersion_real
_atom_type_scat_dispersion_imag
_atom_type_scat_source
C C 0.0033 0.0016 'International Tables Vol C Tables 4.2.6.8 and 6.1.1.4'
H H 0.0000 0.0000 'International Tables Vol C Tables 4.2.6.8 and 6.1.1.4'
N N 0.0061 0.0033 'International Tables Vol C Tables 4.2.6.8 and 6.1.1.4'
F F 0.0171 0.0103 'International Tables Vol C Tables 4.2.6.8 and 6.1.1.4'
P P 0.1023 0.0942 'International Tables Vol C Tables 4.2.6.8 and 6.1.1.4'
Cu Cu 0.3201 1.2651 'International Tables Vol C Tables 4.2.6.8 and 6.1.1.4'
Cl Cl 0.1484 0.1585 'International Tables Vol C Tables 4.2.6.8 and 6.1.1.4'

loop_
_geom_angle_atom_site_label_1
_geom_angle_atom_site_label_2
_geom_angle_atom_site_label_3
_geom_angle
C11 Cu1 N2 132.79(7)
C11 Cu1 N1 137.02(7)
N2 Cu1 N1 88.94(8)
F6 P1 F3 93.0(2)
F6 P1 F5 89.5(2)
F3 P1 F5 176.96(19)
F6 P1 F2 90.51(14)
F3 P1 F2 90.50(15)
F5 P1 F2 91.15(16)
F6 P1 F4 176.82(15)
F3 P1 F4 88.30(19)
F5 P1 F4 89.09(19)
F2 P1 F4 92.36(13)
F6 P1 F1 88.88(12)
F3 P1 F1 88.39(14)
F5 P1 F1 89.99(15)
F2 P1 F1 178.70(14)
F4 P1 F1 88.29(11)
C6 N2 C10 117.3(2)
C6 N2 Cu1 120.19(16)
C10 N2 Cu1 119.86(15)
C5 N1 C1 117.3(2)
C5 N1 Cu1 121.95(16)
C1 N1 Cu1 120.49(16)
C11 N4 C14 124.72(14)
C11 N4 C12 113.86(14)
C14 N4 C12 120.66(14)
C11 N5 C26 125.57(15)
C11 N5 C13 113.47(14)
C26 N5 C13 120.16(14)
C3 C4 C5 119.2(3)
C3 C4 H4 120.4
C5 C4 H4 120.4
N1 C1 C2 123.5(3)
N1 C1 H1 118.3
C2 C1 H1 118.3
C4 C3 C2 119.5(2)
C4 C3 H3 120.2
C2 C3 H3 120.2
C1 C2 C3 118.4(3)
C1 C2 H2 120.8
C3 C2 H2 120.8
N1 C5 N3 120.0(2)
N1 C5 C4 122.1(3)
N3 C5 C4 117.9(2)
N2 C6 N3 120.0(2)
N2 C6 C7 121.8(2)
N3 C6 C7 118.2(2)
N2 C10 C9 123.8(3)
N2 C10 H10 118.1
C9 C10 H10 118.1
C8 C7 C6 119.2(3)
C8 C7 H7 120.4
C6 C7 H7 120.4
C10 C9 C8 117.9(3)
C10 C9 H9 121.0
C8 C9 H9 121.0
C7 C8 C9 119.8(3)
C7 C8 H8 120.1
C9 C8 H8 120.1
C5 N3 C6 131.3(2)
C5 N3 H3A 114.3
C6 N3 H3A 114.3
N4 C11 N5 106.98(14)
N4 C11 Cu1 125.02(12)
N5 C11 Cu1 127.85(13)
N4 C12 C13 101.63(14)
N4 C12 H12A 111.4
C13 C12 H12A 111.4
N4 C12 H12B 111.4
C13 C12 H12B 111.4
H12A C12 H12B 109.3
N5 C13 C12 101.98(14)
N5 C13 H13A 111.4
C12 C13 H13A 111.4
N5 C13 H13B 111.4
C12 C13 H13B 111.4
H13A C13 H13B 109.2
C15 C14 C19 122.50(16)
C15 C14 N4 119.24(15)
C19 C14 N4 118.20(15)
C16 C15 C14 117.18(18)
C16 C15 C20 120.14(18)
C14 C15 C20 122.64(17)
C18 C19 C14 117.17(18)
C18 C19 C23 121.61(19)
C14 C19 C23 121.21(17)
C17 C16 C15 121.33(19)
C17 C16 H16 119.3
C15 C16 H16 119.3
C16 C17 C18 120.35(19)
C16 C17 H17 119.8
C18 C17 H17 119.8
C17 C18 C19 121.4(2)
C17 C18 H18 119.3
C19 C18 H18 119.3
C21 C20 C15 113.0(2)
C21 C20 C22 110.1(2)
C15 C20 C22 110.9(2)
C21 C20 H20 107.5
C15 C20 H20 107.5
C22 C20 H20 107.5
C24 C23 C19 110.2(2)
C24 C23 C25 110.9(3)
C19 C23 C25 112.8(2)
C24 C23 H23 107.5
C19 C23 H23 107.5
C25 C23 H23 107.5
C27 C26 C31 122.81(18)
C27 C26 N5 118.28(17)
C31 C26 N5 118.88(18)
C26 C31 C30 116.6(2)
C26 C31 C35 122.60(19)
C30 C31 C35 120.8(2)
C28 C27 C26 117.2(2)
C28 C27 C32 121.0(2)
C26 C27 C32 121.77(19)
C29 C30 C31 121.4(2)
C29 C30 H30 119.3
C31 C30 H30 119.3
C30 C29 C28 120.9(2)
C30 C29 H29 119.6
C28 C29 H29 119.6
C29 C28 C27 121.1(3)
C29 C28 H28 119.4
C27 C28 H28 119.4
C27 C32 C33 111.2(2)
C27 C32 C34 114.0(3)
C33 C32 C34 109.9(2)
C27 C32 H32 107.1
C33 C32 H32 107.1
C34 C32 H32 107.1
C31 C35 C37 111.6(2)
C31 C35 C36 111.6(3)
C37 C35 C36 111.2(3)
C31 C35 H35 107.4
C37 C35 H35 107.4
C36 C35 H35 107.4
Cl3A C38A Cl1A 113.5(12)
Cl3A C38A Cl2A 112.0(13)
Cl1A C38A Cl2A 113.3(13)
Cl3A C38A H38A 105.7
Cl1A C38A H38A 105.7
Cl2A C38A H38A 105.7
Cl1B C38B Cl2B 114.4(15)
Cl1B C38B Cl3B 100.9(11)
Cl2B C38B Cl3B 99.8(12)
Cl1B C38B H38B 113.4
Cl2B C38B H38B 113.4
Cl3B C38B H38B 113.4

loop_
_geom_bond_atom_site_label_1
_geom_bond_atom_site_label_2
_geom_bond_distance
Cu1 C11 1.9072(17)
Cu1 N2 2.0442(18)
Cu1 N1 2.0503(17)
P1 F6 1.544(2)
P1 F3 1.548(3)
P1 F5 1.553(3)
P1 F2 1.5679(19)
P1 F4 1.577(2)
P1 F1 1.6047(18)
N2 C6 1.332(3)
N2 C10 1.351(3)
N1 C5 1.329(3)
N1 C1 1.348(3)
N4 C11 1.334(2)
N4 C14 1.435(2)
N4 C12 1.474(2)
N5 C11 1.339(2)
N5 C26 1.428(2)
N5 C13 1.474(2)
C4 C3 1.350(5)
C4 C5 1.402(3)
C4 H4 0.9300
C1 C2 1.365(4)
C1 H1 0.9300
C3 C2 1.377(5)
C3 H3 0.9300
C2 H2 0.9300
C5 N3 1.374(3)
C6 N3 1.384(3)
C6 C7 1.385(4)
C10 C9 1.358(4)
C10 H10 0.9300
C7 C8 1.362(5)
C7 H7 0.9300
C9 C8 1.370(5)
C9 H9 0.9300
C8 H8 0.9300
N3 H3A 0.8600
C12 C13 1.518(3)
C12 H12A 0.9700
C12 H12B 0.9700
C13 H13A 0.9700
C13 H13B 0.9700
C14 C15 1.396(2)
C14 C19 1.397(2)
C15 C16 1.394(3)
C15 C20 1.511(3)
C19 C18 1.388(3)
C19 C23 1.518(3)
C16 C17 1.364(3)
C16 H16 0.9300
C17 C18 1.372(3)
C17 H17 0.9300
C18 H18 0.9300
C20 C21 1.507(4)
C20 C22 1.523(4)
C20 H20 0.9800
C21 H21A 0.9600
C21 H21B 0.9600
C21 H21C 0.9600
C22 H22A 0.9600
C22 H22B 0.9600
C22 H22C 0.9600
C23 C24 1.515(5)
C23 C25 1.528(4)
C23 H23 0.9800
C25 H25A 0.9600
C25 H25B 0.9600
C25 H25C 0.9600
C24 H24A 0.9600
C24 H24B 0.9600
C24 H24C 0.9600
C26 C27 1.396(3)
C26 C31 1.399(3)
C31 C30 1.399(3)
C31 C35 1.508(3)
C27 C28 1.393(3)
C27 C32 1.512(4)
C30 C29 1.362(4)
C30 H30 0.9300
C29 C28 1.364(4)
C29 H29 0.9300
C28 H28 0.9300
C32 C33 1.516(4)
C32 C34 1.537(4)
C32 H32 0.9800
C33 H33A 0.9600
C33 H33B 0.9600
C33 H33C 0.9600
C34 H34A 0.9600
C34 H34B 0.9600
C34 H34C 0.9600
C35 C37 1.528(4)
C35 C36 1.528(4)
C35 H35 0.9800
C36 H36A 0.9600
C36 H36B 0.9600
C36 H36C 0.9600
C37 H37A 0.9600
C37 H37B 0.9600
C37 H37C 0.9600
Cl1A C38A 1.63(2)
Cl2A C38A 1.750(19)
Cl3A C38A 1.61(2)
C38A H38A 0.9800
Cl1B C38B 1.62(2)
Cl2B C38B 1.70(2)
Cl3B C38B 1.84(2)
C38B H38B 0.9800
